data_2225584
loop_
_publ_author_name
'Jiang, Jin-He'

_publ_section_title
;
 <i>N</i>'-(4-Bromobenzylidene)thiophene-2-carbohydrazide
;
_journal_coeditor_code HB5368
_journal_issue 4
_journal_name_full 'Acta Crystallographica Section E'
_journal_page_first o922
_journal_paper_doi 10.1107/S1600536810010603
_journal_volume 66
_journal_year 2010
_chemical_formula_iupac 'C12 H9 Br N2 O S'
_chemical_formula_moiety 'C12 H9 Br N2 O S'
_chemical_formula_sum 'C12 H9 Br N2 O S'
_chemical_formula_weight 309.18
_chemical_name_systematic
;
<i>N</i>'-(4-Bromobenzylidene)thiophene-2-carbohydrazide
;
_space_group_IT_number 14
_symmetry_cell_setting monoclinic
_symmetry_space_group_name_Hall '-P 2yn'
_symmetry_space_group_name_H-M 'P 1 21/n 1'
_atom_sites_solution_hydrogens geom
_atom_sites_solution_primary direct
_atom_sites_solution_secondary difmap
_audit_creation_method SHELXL-97
_cell_angle_alpha 90.00
_cell_angle_beta 94.85(3)
_cell_angle_gamma 90.00
_cell_formula_units_Z 4
_cell_length_a 6.0700(12)
_cell_length_b 16.983(3)
_cell_length_c 11.643(2)
_cell_measurement_reflns_used 1614
_cell_measurement_temperature 293(2)
_cell_measurement_theta_max 25.25
_cell_measurement_theta_min 3.51
_cell_volume 1195.9(4)
_computing_cell_refinement 'SAINT (Bruker, 1997)'
_computing_data_collection 'SMART (Bruker, 1997)'
_computing_data_reduction 'SAINT (Bruker, 1997)'
_computing_molecular_graphics 'SHELXTL (Sheldrick, 2008)'
_computing_publication_material 'SHELXTL (Sheldrick, 2008)'
_computing_structure_refinement 'SHELXL97 (Sheldrick, 2008)'
_computing_structure_solution 'SHELXS97 (Sheldrick, 2008)'
_diffrn_ambient_temperature 293(2)
_diffrn_measured_fraction_theta_full 0.963
_diffrn_measured_fraction_theta_max 0.963
_diffrn_measurement_device_type 'Bruker SMART CCD'
_diffrn_measurement_method \w
_diffrn_radiation_monochromator graphite
_diffrn_radiation_source 'fine-focus sealed tube'
_diffrn_radiation_type MoK\a
_diffrn_radiation_wavelength 0.71073
_diffrn_reflns_av_R_equivalents 0.0862
_diffrn_reflns_av_sigmaI/netI 0.0778
_diffrn_reflns_limit_h_max 7
_diffrn_reflns_limit_h_min -6
_diffrn_reflns_limit_k_max 19
_diffrn_reflns_limit_k_min -19
_diffrn_reflns_limit_l_max 13
_diffrn_reflns_limit_l_min -13
_diffrn_reflns_number 8238
_diffrn_reflns_theta_full 25.25
_diffrn_reflns_theta_max 25.25
_diffrn_reflns_theta_min 3.51
_exptl_absorpt_coefficient_mu 3.595
_exptl_absorpt_correction_type none
_exptl_crystal_colour colorless
_exptl_crystal_density_diffrn 1.717
_exptl_crystal_density_method 'not measured'
_exptl_crystal_description block
_exptl_crystal_F_000 616
_exptl_crystal_size_max 0.23
_exptl_crystal_size_mid 0.20
_exptl_crystal_size_min 0.18
_refine_diff_density_max 0.747
_refine_diff_density_min -0.843
_refine_ls_extinction_method none
_refine_ls_goodness_of_fit_ref 1.029
_refine_ls_hydrogen_treatment constr
_refine_ls_matrix_type full
_refine_ls_number_parameters 154
_refine_ls_number_reflns 2079
_refine_ls_number_restraints 0
_refine_ls_restrained_S_all 1.029
_refine_ls_R_factor_all 0.0699
_refine_ls_R_factor_gt 0.0536
_refine_ls_shift/su_max 0.000
_refine_ls_shift/su_mean 0.000
_refine_ls_structure_factor_coef Fsqd
_refine_ls_weighting_details 'calc w=1/[\s^2^(Fo^2^)+(0.1000P)^2^] where P=(Fo^2^+2Fc^2^)/3'
_refine_ls_weighting_scheme calc
_refine_ls_wR_factor_gt 0.1426
_refine_ls_wR_factor_ref 0.1634
_reflns_number_gt 1614
_reflns_number_total 2079
_reflns_threshold_expression I>2sigma(I)
_cod_data_source_file hb5368.cif
_cod_data_source_block I
_cod_depositor_comments
;
The following automatic conversions were performed:
'_symmetry_cell_setting' value 'Monoclinic' changed to 'monoclinic'
according to '/home/saulius/struct/CIF-dictionaries/cif_core.dic'
dictionary named 'cif_core.dic' version 2.4.1 from 2010-06-29.

Automatic conversion script
Id: cif_fix_enum 1527 2010-12-29 10:47:43Z saulius 
;
_cod_original_sg_symbol_H-M 'P 21/n'
_cod_database_code 2225584
_cod_database_fobs_code 2225584

loop_
_symmetry_equiv_pos_as_xyz
'x, y, z'
'-x+1/2, y+1/2, -z+1/2'
'-x, -y, -z'
'x-1/2, -y-1/2, z-1/2'

loop_
_atom_site_type_symbol
_atom_site_label
_atom_site_fract_x
_atom_site_fract_y
_atom_site_fract_z
_atom_site_U_iso_or_equiv
_atom_site_adp_type
_atom_site_calc_flag
_atom_site_refinement_flags
_atom_site_occupancy
_atom_site_disorder_assembly
_atom_site_disorder_group
Br Br1 0.15443(9) 0.87907(3) 0.25958(4) 0.0509(3) Uani d . 1 . .
S S1 -0.8655(2) 0.61910(7) 0.37457(11) 0.0437(4) Uani d . 1 . .
C C6 -0.5332(9) 0.6311(2) 0.0959(4) 0.0382(11) Uani d . 1 . .
H H6A -0.5211 0.6061 0.0256 0.046 Uiso calc R 1 . .
N N2 -0.6908(7) 0.61169(19) 0.1589(3) 0.0390(9) Uani d . 1 . .
C C10 -0.0606(8) 0.8041(3) 0.2068(4) 0.0396(11) Uani d . 1 . .
N N1 -0.8383(6) 0.5559(2) 0.1135(3) 0.0390(9) Uani d . 1 . .
H H1A -0.8193 0.5353 0.0475 0.047 Uiso calc R 1 . .
O O1 -1.1473(6) 0.4869(2) 0.1217(3) 0.0526(9) Uani d . 1 . .
C C5 -1.0117(8) 0.5329(2) 0.1702(4) 0.0401(11) Uani d . 1 . .
C C1 -1.0383(9) 0.6136(3) 0.4824(5) 0.0466(13) Uani d . 1 . .
H H1B -1.0099 0.6383 0.5534 0.056 Uiso calc R 1 . .
C C3 -1.2229(8) 0.5388(3) 0.3431(4) 0.0431(11) Uani d . 1 . .
H H3A -1.3366 0.5075 0.3099 0.052 Uiso calc R 1 . .
C C11 -0.2387(9) 0.7887(3) 0.2738(4) 0.0456(12) Uani d . 1 . .
H H11A -0.2529 0.8163 0.3418 0.055 Uiso calc R 1 . .
C C7 -0.3756(7) 0.6916(2) 0.1350(4) 0.0363(10) Uani d . 1 . .
C C12 -0.3902(8) 0.7326(3) 0.2374(4) 0.0449(12) Uani d . 1 . .
H H12A -0.5061 0.7217 0.2822 0.054 Uiso calc R 1 . .
C C4 -1.0404(8) 0.5594(2) 0.2876(4) 0.0381(10) Uani d . 1 . .
C C9 -0.0451(8) 0.7655(2) 0.1054(4) 0.0430(11) Uani d . 1 . .
H H9A 0.0705 0.7767 0.0604 0.052 Uiso calc R 1 . .
C C8 -0.2019(9) 0.7093(3) 0.0693(4) 0.0445(12) Uani d . 1 . .
H H8A -0.1903 0.6832 -0.0001 0.053 Uiso calc R 1 . .
C C2 -1.2204(8) 0.5698(2) 0.4544(4) 0.0433(11) Uani d . 1 . .
H H2B -1.3312 0.5612 0.5034 0.052 Uiso calc R 1 . .

loop_
_atom_site_aniso_label
_atom_site_aniso_U_11
_atom_site_aniso_U_22
_atom_site_aniso_U_33
_atom_site_aniso_U_12
_atom_site_aniso_U_13
_atom_site_aniso_U_23
Br1 0.0496(5) 0.0514(4) 0.0511(5) -0.01021(19) 0.0003(3) 0.00256(19)
S1 0.0465(8) 0.0495(8) 0.0352(8) -0.0095(5) 0.0039(6) -0.0090(5)
C6 0.049(3) 0.036(2) 0.029(3) 0.002(2) 0.002(2) 0.0009(17)
N2 0.046(3) 0.0360(19) 0.034(2) -0.0016(16) -0.0017(18) -0.0028(15)
C10 0.042(3) 0.038(2) 0.039(3) 0.0005(19) 0.002(2) 0.0079(18)
N1 0.041(2) 0.040(2) 0.036(2) -0.0064(17) 0.0026(17) -0.0082(15)
O1 0.060(3) 0.055(2) 0.042(2) -0.0194(17) 0.0048(17) -0.0114(15)
C5 0.047(3) 0.034(2) 0.039(3) -0.006(2) -0.001(2) -0.0020(18)
C1 0.050(3) 0.055(3) 0.035(3) 0.003(2) 0.007(2) -0.009(2)
C3 0.044(3) 0.046(3) 0.039(3) -0.010(2) 0.006(2) -0.005(2)
C11 0.051(3) 0.049(3) 0.037(3) -0.008(2) 0.009(2) -0.008(2)
C7 0.036(3) 0.038(2) 0.035(3) 0.0043(19) 0.0031(19) 0.0085(18)
C12 0.037(3) 0.051(3) 0.048(3) -0.007(2) 0.012(2) -0.004(2)
C4 0.048(3) 0.033(2) 0.033(3) 0.0037(19) -0.002(2) -0.0031(16)
C9 0.042(3) 0.040(2) 0.048(3) 0.002(2) 0.012(2) 0.005(2)
C8 0.058(3) 0.041(2) 0.036(3) 0.000(2) 0.010(2) -0.0029(19)
C2 0.040(3) 0.049(3) 0.043(3) -0.001(2) 0.013(2) -0.004(2)

loop_
_atom_type_symbol
_atom_type_description
_atom_type_scat_dispersion_real
_atom_type_scat_dispersion_imag
_atom_type_scat_source
C C 0.0033 0.0016 'International Tables Vol C Tables 4.2.6.8 and 6.1.1.4'
H H 0.0000 0.0000 'International Tables Vol C Tables 4.2.6.8 and 6.1.1.4'
N N 0.0061 0.0033 'International Tables Vol C Tables 4.2.6.8 and 6.1.1.4'
O O 0.0106 0.0060 'International Tables Vol C Tables 4.2.6.8 and 6.1.1.4'
S S 0.1246 0.1234 'International Tables Vol C Tables 4.2.6.8 and 6.1.1.4'
Br Br -0.2901 2.4595 'International Tables Vol C Tables 4.2.6.8 and 6.1.1.4'

loop_
_geom_angle_atom_site_label_1
_geom_angle_atom_site_label_2
_geom_angle_atom_site_label_3
_geom_angle_site_symmetry_1
_geom_angle_site_symmetry_3
_geom_angle
_geom_angle_publ_flag
C1 S1 C4 . . 90.8(2) ?
N2 C6 C7 . . 120.1(4) ?
N2 C6 H6A . . 120.0 ?
C7 C6 H6A . . 120.0 ?
C6 N2 N1 . . 116.4(4) ?
C9 C10 C11 . . 120.2(5) ?
C9 C10 Br1 . . 120.7(4) ?
C11 C10 Br1 . . 119.1(4) ?
C5 N1 N2 . . 121.4(4) ?
C5 N1 H1A . . 119.3 ?
N2 N1 H1A . . 119.3 ?
O1 C5 N1 . . 118.5(4) ?
O1 C5 C4 . . 119.6(4) ?
N1 C5 C4 . . 121.9(4) ?
C2 C1 S1 . . 113.3(4) ?
C2 C1 H1B . . 123.4 ?
S1 C1 H1B . . 123.4 ?
C4 C3 C2 . . 113.2(4) ?
C4 C3 H3A . . 123.4 ?
C2 C3 H3A . . 123.4 ?
C12 C11 C10 . . 119.0(4) ?
C12 C11 H11A . . 120.5 ?
C10 C11 H11A . . 120.5 ?
C8 C7 C12 . . 118.0(4) ?
C8 C7 C6 . . 119.6(4) ?
C12 C7 C6 . . 122.4(4) ?
C11 C12 C7 . . 121.8(4) ?
C11 C12 H12A . . 119.1 ?
C7 C12 H12A . . 119.1 ?
C3 C4 C5 . . 121.7(4) ?
C3 C4 S1 . . 110.6(3) ?
C5 C4 S1 . . 127.7(4) ?
C10 C9 C8 . . 119.9(4) ?
C10 C9 H9A . . 120.1 ?
C8 C9 H9A . . 120.1 ?
C7 C8 C9 . . 121.1(4) ?
C7 C8 H8A . . 119.4 ?
C9 C8 H8A . . 119.4 ?
C1 C2 C3 . . 112.1(4) ?
C1 C2 H2B . . 124.0 ?
C3 C2 H2B . . 124.0 ?

loop_
_geom_bond_atom_site_label_1
_geom_bond_atom_site_label_2
_geom_bond_site_symmetry_2
_geom_bond_distance
_geom_bond_publ_flag
Br1 C10 . 1.889(5) ?
S1 C1 . 1.705(5) ?
S1 C4 . 1.732(5) ?
C6 N2 . 1.296(6) ?
C6 C7 . 1.450(7) ?
C6 H6A . 0.9300 ?
N2 N1 . 1.378(5) ?
C10 C9 . 1.360(6) ?
C10 C11 . 1.410(7) ?
N1 C5 . 1.347(6) ?
N1 H1A . 0.8600 ?
O1 C5 . 1.236(5) ?
C5 C4 . 1.464(6) ?
C1 C2 . 1.349(7) ?
C1 H1B . 0.9300 ?
C3 C4 . 1.374(7) ?
C3 C2 . 1.397(6) ?
C3 H3A . 0.9300 ?
C11 C12 . 1.366(7) ?
C11 H11A . 0.9300 ?
C7 C8 . 1.387(6) ?
C7 C12 . 1.391(6) ?
C12 H12A . 0.9300 ?
C9 C8 . 1.387(7) ?
C9 H9A . 0.9300 ?
C8 H8A . 0.9300 ?
C2 H2B . 0.9300 ?

loop_
_geom_hbond_atom_site_label_D
_geom_hbond_atom_site_label_H
_geom_hbond_atom_site_label_A
_geom_hbond_site_symmetry_A
_geom_hbond_distance_DH
_geom_hbond_distance_HA
_geom_hbond_distance_DA
_geom_hbond_angle_DHA
N1 H1A O1 3_365 0.86 2.00 2.828(5) 161

loop_
_cod_related_entry_id
_cod_related_entry_database
_cod_related_entry_code
1 ChemSpider 5270780
